data_7031940
loop_
_publ_author_name
'de Aguiar, Sara R. M. M.'
'Oztopcu, Ozg\"ur'
'St\"oger, Berthold'
'Mereiter, Kurt'
'Veiros, Luis F.'
'Pittenauer, Ernst'
'Allmaier, G\"unter'
'Kirchner, Karl'

_publ_section_title
;
 Synthesis and reactivity of coordinatively unsaturated halocarbonyl
 molybdenum PNP pincer complexes.
;
_journal_issue 39
_journal_name_full 'Dalton transactions (Cambridge, England : 2003)'
_journal_page_first 14669
_journal_page_last 14679
_journal_paper_doi 10.1039/c4dt01932f
_journal_volume 43
_journal_year 2014
_chemical_formula_moiety 'C20 H37 Br2 Mo N3 O P2'
_chemical_formula_sum 'C20 H37 Br2 Mo N3 O P2'
_chemical_formula_weight 653.23
_chemical_name_common '4b-1702 [Mo(PNP^Me^-iPr)(CO)Br2], crystal form 2'
_chemical_name_systematic
; 
4b-1702 [Mo(PNP^Me^-iPr)(CO)Br2], crystal form 2 of 2, polymorph of
4-1680 [Mo(PNP^Me^-iPr)(CO)Br2], 
Dibromo-carbonyl-[N,N'-bis(diisopropylphosphino)-N,N'-dimethyl-2,6-
diaminopyridine-\kP,N^1^,P']-molybdenum(iv)
;
_space_group_IT_number 14
_symmetry_cell_setting monoclinic
_symmetry_space_group_name_Hall '-P 2ybc'
_symmetry_space_group_name_H-M 'P 1 21/c 1'
_atom_sites_solution_hydrogens geom
_atom_sites_solution_primary direct
_atom_sites_solution_secondary difmap
_audit_creation_method SHELXL-97
_cell_angle_alpha 90.00
_cell_angle_beta 92.475(2)
_cell_angle_gamma 90.00
_cell_formula_units_Z 8
_cell_length_a 19.1328(5)
_cell_length_b 8.9912(2)
_cell_length_c 29.1561(7)
_cell_measurement_reflns_used 9899
_cell_measurement_temperature 100(2)
_cell_measurement_theta_max 30.07
_cell_measurement_theta_min 2.37
_cell_volume 5011.0(2)
_computing_cell_refinement 'Bruker SAINT'
_computing_data_collection 'Bruker APEX2'
_computing_data_reduction 'Bruker SAINT'
_computing_molecular_graphics 'Bruker SHELXTL'
_computing_publication_material 'Bruker SHELXTL'
_computing_structure_refinement 'SHELXL-97 (Sheldrick, 2008)'
_computing_structure_solution 'SHELXS-97 (Sheldrick, 2008)'
_diffrn_ambient_temperature 100(2)
_diffrn_measured_fraction_theta_full 0.999
_diffrn_measured_fraction_theta_max 0.999
_diffrn_measurement_device_type 'Bruker APEX-II CCD'
_diffrn_measurement_method '\f and \w scans'
_diffrn_radiation_monochromator graphite
_diffrn_radiation_source 'fine-focus sealed tube'
_diffrn_radiation_type MoK\a
_diffrn_radiation_wavelength 0.71073
_diffrn_reflns_av_R_equivalents 0.0459
_diffrn_reflns_av_sigmaI/netI 0.0252
_diffrn_reflns_limit_h_max 26
_diffrn_reflns_limit_h_min -26
_diffrn_reflns_limit_k_max 12
_diffrn_reflns_limit_k_min -12
_diffrn_reflns_limit_l_max 41
_diffrn_reflns_limit_l_min -41
_diffrn_reflns_number 127063
_diffrn_reflns_theta_full 30.00
_diffrn_reflns_theta_max 30.00
_diffrn_reflns_theta_min 1.72
_exptl_absorpt_coefficient_mu 3.858
_exptl_absorpt_correction_T_max 0.86
_exptl_absorpt_correction_T_min 0.62
_exptl_absorpt_correction_type multi-scan
_exptl_absorpt_process_details 'SADABS (Bruker, 2008)'
_exptl_crystal_colour green
_exptl_crystal_density_diffrn 1.732
_exptl_crystal_density_method 'not measured'
_exptl_crystal_description plate
_exptl_crystal_F_000 2624
_exptl_crystal_size_max 0.28
_exptl_crystal_size_mid 0.15
_exptl_crystal_size_min 0.03
_refine_diff_density_max 1.094
_refine_diff_density_min -1.641
_refine_diff_density_rms 0.102
_refine_ls_extinction_method none
_refine_ls_goodness_of_fit_ref 1.160
_refine_ls_hydrogen_treatment constr
_refine_ls_matrix_type full
_refine_ls_number_parameters 543
_refine_ls_number_reflns 14602
_refine_ls_number_restraints 0
_refine_ls_restrained_S_all 1.160
_refine_ls_R_factor_all 0.0478
_refine_ls_R_factor_gt 0.0342
_refine_ls_shift/su_max 0.001
_refine_ls_shift/su_mean 0.000
_refine_ls_structure_factor_coef Fsqd
_refine_ls_weighting_details 'calc w=1/[\s^2^(Fo^2^)+(0.0164P)^2^+9.7330P] where P=(Fo^2^+2Fc^2^)/3'
_refine_ls_weighting_scheme calc
_refine_ls_wR_factor_gt 0.0625
_refine_ls_wR_factor_ref 0.0663
_reflns_number_gt 12024
_reflns_number_total 14602
_reflns_threshold_expression >2sigma(I)
_cod_data_source_file c4dt01932f2.cif
_cod_data_source_block 4b-1702
_cod_depositor_comments
;
The following automatic conversions were performed:

'_symmetry_cell_setting' value 'Monoclinic' changed to 'monoclinic'
according to
/usr/data/users/saulius/crontab/automatic-downloads/rss-feeds/RSC/lib/dictionaries/cif_core.dic
dictionary named 'cif_core.dic' version 2.4.2 from 2011-04-26.

Automatic conversion script
Id: cif_fix_values 2281 2013-09-26 08:29:07Z andrius 

 Adding full bibliography for 7031936--7031940.cif.
;
_cod_original_sg_symbol_H-M 'P2(1)/c  '
_cod_database_code 7031940

loop_
_symmetry_equiv_pos_as_xyz
'x, y, z'
'-x, y+1/2, -z+1/2'
'-x, -y, -z'
'x, -y-1/2, z-1/2'

loop_
_atom_site_label
_atom_site_type_symbol
_atom_site_fract_x
_atom_site_fract_y
_atom_site_fract_z
_atom_site_U_iso_or_equiv
_atom_site_adp_type
_atom_site_occupancy
_atom_site_symmetry_multiplicity
_atom_site_calc_flag
_atom_site_refinement_flags
Mo1 Mo 0.114720(11) 0.58875(2) 0.376251(7) 0.00877(4) Uani 1 1 d .
Mo2 Mo 0.384517(11) 0.46037(2) 0.121036(7) 0.00926(4) Uani 1 1 d .
Br1 Br 0.048672(14) 0.81490(3) 0.405529(9) 0.01600(6) Uani 1 1 d .
Br2 Br 0.087191(14) 0.70310(3) 0.294500(9) 0.01694(6) Uani 1 1 d .
Br3 Br 0.452190(14) 0.23368(3) 0.094004(9) 0.01633(6) Uani 1 1 d .
Br4 Br 0.409320(15) 0.34968(3) 0.203546(9) 0.01848(6) Uani 1 1 d .
P1 P 0.04618(3) 0.36882(7) 0.37931(2) 0.01044(12) Uani 1 1 d .
P2 P 0.23779(3) 0.61546(7) 0.38680(2) 0.01133(12) Uani 1 1 d .
P3 P 0.26220(3) 0.43311(7) 0.10616(2) 0.01153(12) Uani 1 1 d .
P4 P 0.45246(3) 0.68129(7) 0.12021(2) 0.01138(12) Uani 1 1 d .
N1 N 0.16775(11) 0.4176(2) 0.33120(7) 0.0116(4) Uani 1 1 d .
N2 N 0.06969(11) 0.2649(2) 0.33340(7) 0.0138(4) Uani 1 1 d .
N3 N 0.26844(11) 0.5631(3) 0.33501(7) 0.0140(4) Uani 1 1 d .
N4 N 0.32730(11) 0.6310(2) 0.16426(7) 0.0120(4) Uani 1 1 d .
N5 N 0.22793(11) 0.4815(3) 0.15715(7) 0.0147(4) Uani 1 1 d .
N6 N 0.42440(12) 0.7868(2) 0.16447(7) 0.0151(4) Uani 1 1 d .
O1 O 0.13595(10) 0.5372(2) 0.48047(6) 0.0175(4) Uani 1 1 d .
O2 O 0.37230(10) 0.5085(2) 0.01617(6) 0.0192(4) Uani 1 1 d .
C1 C 0.13311(14) 0.2945(3) 0.31500(8) 0.0132(5) Uani 1 1 d .
C2 C 0.16059(15) 0.2006(3) 0.28201(9) 0.0175(5) Uani 1 1 d .
H2 H 0.1353 0.1159 0.2711 0.021 Uiso 1 1 calc R
C3 C 0.22523(16) 0.2339(3) 0.26566(9) 0.0203(6) Uani 1 1 d .
H3 H 0.2446 0.1718 0.2431 0.024 Uiso 1 1 calc R
C4 C 0.26208(15) 0.3562(3) 0.28164(9) 0.0191(5) Uani 1 1 d .
H4 H 0.3065 0.3799 0.2703 0.023 Uiso 1 1 calc R
C5 C 0.23220(13) 0.4443(3) 0.31495(9) 0.0137(5) Uani 1 1 d .
C6 C -0.04848(13) 0.4029(3) 0.36783(9) 0.0163(5) Uani 1 1 d .
H6 H -0.0730 0.3065 0.3731 0.020 Uiso 1 1 calc R
C7 C -0.07820(14) 0.5165(3) 0.40119(11) 0.0228(6) Uani 1 1 d .
H7A H -0.0663 0.6173 0.3914 0.034 Uiso 1 1 calc R
H7B H -0.0581 0.4985 0.4322 0.034 Uiso 1 1 calc R
H7C H -0.1292 0.5060 0.4013 0.034 Uiso 1 1 calc R
C8 C -0.06697(15) 0.4491(4) 0.31835(10) 0.0255(6) Uani 1 1 d .
H8A H -0.1179 0.4583 0.3140 0.038 Uiso 1 1 calc R
H8B H -0.0499 0.3736 0.2973 0.038 Uiso 1 1 calc R
H8C H -0.0450 0.5449 0.3120 0.038 Uiso 1 1 calc R
C9 C 0.04675(13) 0.2277(3) 0.42542(9) 0.0135(5) Uani 1 1 d .
H9 H 0.0208 0.1397 0.4124 0.016 Uiso 1 1 calc R
C10 C 0.01007(15) 0.2711(3) 0.46906(9) 0.0206(6) Uani 1 1 d .
H10A H 0.0166 0.1921 0.4920 0.031 Uiso 1 1 calc R
H10B H -0.0400 0.2851 0.4618 0.031 Uiso 1 1 calc R
H10C H 0.0302 0.3640 0.4813 0.031 Uiso 1 1 calc R
C11 C 0.12165(14) 0.1753(3) 0.43629(10) 0.0178(5) Uani 1 1 d .
H11A H 0.1473 0.2526 0.4537 0.027 Uiso 1 1 calc R
H11B H 0.1449 0.1559 0.4076 0.027 Uiso 1 1 calc R
H11C H 0.1208 0.0839 0.4546 0.027 Uiso 1 1 calc R
C12 C 0.26418(14) 0.8107(3) 0.39460(9) 0.0155(5) Uani 1 1 d .
H12 H 0.3163 0.8149 0.3933 0.019 Uiso 1 1 calc R
C13 C 0.24516(15) 0.8631(3) 0.44240(9) 0.0197(6) Uani 1 1 d .
H13A H 0.2608 0.9659 0.4470 0.030 Uiso 1 1 calc R
H13B H 0.2681 0.7990 0.4657 0.030 Uiso 1 1 calc R
H13C H 0.1943 0.8577 0.4451 0.030 Uiso 1 1 calc R
C14 C 0.23369(15) 0.9123(3) 0.35704(9) 0.0191(5) Uani 1 1 d .
H14A H 0.1826 0.9136 0.3582 0.029 Uiso 1 1 calc R
H14B H 0.2470 0.8754 0.3270 0.029 Uiso 1 1 calc R
H14C H 0.2519 1.0133 0.3617 0.029 Uiso 1 1 calc R
C15 C 0.29253(14) 0.5138(3) 0.43023(9) 0.0167(5) Uani 1 1 d .
H15 H 0.2702 0.5253 0.4604 0.020 Uiso 1 1 calc R
C16 C 0.29207(15) 0.3473(3) 0.41839(10) 0.0205(6) Uani 1 1 d .
H16A H 0.3174 0.3313 0.3903 0.031 Uiso 1 1 calc R
H16B H 0.2437 0.3132 0.4136 0.031 Uiso 1 1 calc R
H16C H 0.3149 0.2913 0.4437 0.031 Uiso 1 1 calc R
C17 C 0.36815(14) 0.5701(3) 0.43624(10) 0.0223(6) Uani 1 1 d .
H17A H 0.3937 0.5093 0.4593 0.033 Uiso 1 1 calc R
H17B H 0.3680 0.6740 0.4464 0.033 Uiso 1 1 calc R
H17C H 0.3911 0.5629 0.4069 0.033 Uiso 1 1 calc R
C18 C 0.03097(15) 0.1307(3) 0.31798(10) 0.0191(6) Uani 1 1 d .
H18A H 0.0199 0.1375 0.2849 0.029 Uiso 1 1 calc R
H18B H -0.0125 0.1232 0.3344 0.029 Uiso 1 1 calc R
H18C H 0.0598 0.0424 0.3244 0.029 Uiso 1 1 calc R
C19 C 0.33858(14) 0.5959(3) 0.31916(10) 0.0205(6) Uani 1 1 d .
H19A H 0.3693 0.5105 0.3254 0.031 Uiso 1 1 calc R
H19B H 0.3575 0.6835 0.3354 0.031 Uiso 1 1 calc R
H19C H 0.3357 0.6157 0.2861 0.031 Uiso 1 1 calc R
C20 C 0.12760(13) 0.5508(3) 0.44097(9) 0.0131(5) Uani 1 1 d .
C21 C 0.26173(13) 0.6016(3) 0.17833(9) 0.0141(5) Uani 1 1 d .
C22 C 0.22891(15) 0.6887(3) 0.21053(9) 0.0198(6) Uani 1 1 d .
H22 H 0.1840 0.6631 0.2208 0.024 Uiso 1 1 calc R
C23 C 0.26378(16) 0.8137(3) 0.22719(9) 0.0219(6) Uani 1 1 d .
H23 H 0.2423 0.8757 0.2489 0.026 Uiso 1 1 calc R
C24 C 0.32909(16) 0.8494(3) 0.21273(9) 0.0201(6) Uani 1 1 d .
H24 H 0.3528 0.9357 0.2240 0.024 Uiso 1 1 calc R
C25 C 0.36008(14) 0.7557(3) 0.18090(8) 0.0141(5) Uani 1 1 d .
C26 C 0.23670(14) 0.2386(3) 0.09636(9) 0.0158(5) Uani 1 1 d .
H26 H 0.1845 0.2340 0.0962 0.019 Uiso 1 1 calc R
C27 C 0.25879(15) 0.1884(3) 0.04901(10) 0.0203(6) Uani 1 1 d .
H27A H 0.3099 0.1924 0.0479 0.031 Uiso 1 1 calc R
H27B H 0.2379 0.2545 0.0255 0.031 Uiso 1 1 calc R
H27C H 0.2428 0.0863 0.0433 0.031 Uiso 1 1 calc R
C28 C 0.26497(15) 0.1353(3) 0.13466(10) 0.0195(6) Uani 1 1 d .
H28A H 0.2485 0.0336 0.1286 0.029 Uiso 1 1 calc R
H28B H 0.2482 0.1691 0.1642 0.029 Uiso 1 1 calc R
H28C H 0.3162 0.1370 0.1357 0.029 Uiso 1 1 calc R
C29 C 0.21049(13) 0.5380(3) 0.06194(9) 0.0152(5) Uani 1 1 d .
H29 H 0.2349 0.5273 0.0325 0.018 Uiso 1 1 calc R
C30 C 0.21078(15) 0.7037(3) 0.07404(10) 0.0207(6) Uani 1 1 d .
H30A H 0.1898 0.7605 0.0483 0.031 Uiso 1 1 calc R
H30B H 0.2591 0.7370 0.0802 0.031 Uiso 1 1 calc R
H30C H 0.1837 0.7197 0.1014 0.031 Uiso 1 1 calc R
C31 C 0.13514(15) 0.4847(3) 0.05298(10) 0.0231(6) Uani 1 1 d .
H31A H 0.1095 0.4936 0.0812 0.035 Uiso 1 1 calc R
H31B H 0.1354 0.3805 0.0431 0.035 Uiso 1 1 calc R
H31C H 0.1124 0.5459 0.0289 0.035 Uiso 1 1 calc R
C32 C 0.54643(14) 0.6494(3) 0.13531(10) 0.0187(5) Uani 1 1 d .
H32 H 0.5713 0.7449 0.1294 0.022 Uiso 1 1 calc R
C33 C 0.57868(15) 0.5303(3) 0.10459(12) 0.0258(7) Uani 1 1 d .
H33A H 0.6297 0.5400 0.1062 0.039 Uiso 1 1 calc R
H33B H 0.5612 0.5440 0.0728 0.039 Uiso 1 1 calc R
H33C H 0.5656 0.4312 0.1153 0.039 Uiso 1 1 calc R
C34 C 0.56131(17) 0.6113(4) 0.18585(11) 0.0295(7) Uani 1 1 d .
H34A H 0.5388 0.5166 0.1929 0.044 Uiso 1 1 calc R
H34B H 0.5427 0.6900 0.2051 0.044 Uiso 1 1 calc R
H34C H 0.6119 0.6027 0.1919 0.044 Uiso 1 1 calc R
C35 C 0.45631(14) 0.8201(3) 0.07348(9) 0.0157(5) Uani 1 1 d .
H35 H 0.4816 0.9083 0.0868 0.019 Uiso 1 1 calc R
C36 C 0.49661(15) 0.7715(3) 0.03182(10) 0.0199(6) Uani 1 1 d .
H36A H 0.4762 0.6796 0.0191 0.030 Uiso 1 1 calc R
H36B H 0.5457 0.7541 0.0412 0.030 Uiso 1 1 calc R
H36C H 0.4938 0.8497 0.0084 0.030 Uiso 1 1 calc R
C37 C 0.38284(14) 0.8731(3) 0.05935(10) 0.0186(5) Uani 1 1 d .
H37A H 0.3859 0.9630 0.0405 0.028 Uiso 1 1 calc R
H37B H 0.3571 0.8955 0.0869 0.028 Uiso 1 1 calc R
H37C H 0.3583 0.7950 0.0416 0.028 Uiso 1 1 calc R
C38 C 0.15684(14) 0.4466(3) 0.17052(10) 0.0220(6) Uani 1 1 d .
H38A H 0.1572 0.4267 0.2036 0.033 Uiso 1 1 calc R
H38B H 0.1398 0.3586 0.1537 0.033 Uiso 1 1 calc R
H38C H 0.1260 0.5311 0.1632 0.033 Uiso 1 1 calc R
C39 C 0.46148(16) 0.9215(3) 0.18100(10) 0.0211(6) Uani 1 1 d .
H39A H 0.4328 1.0093 0.1737 0.032 Uiso 1 1 calc R
H39B H 0.5062 0.9297 0.1660 0.032 Uiso 1 1 calc R
H39C H 0.4702 0.9149 0.2143 0.032 Uiso 1 1 calc R
C40 C 0.37675(13) 0.4967(3) 0.05610(9) 0.0142(5) Uani 1 1 d .

loop_
_atom_site_aniso_label
_atom_site_aniso_U_11
_atom_site_aniso_U_22
_atom_site_aniso_U_33
_atom_site_aniso_U_23
_atom_site_aniso_U_13
_atom_site_aniso_U_12
Mo1 0.00877(9) 0.00847(10) 0.00913(9) -0.00082(7) 0.00095(7) -0.00015(7)
Mo2 0.00906(9) 0.00873(10) 0.01006(9) -0.00080(7) 0.00114(7) 0.00064(7)
Br1 0.01890(13) 0.01018(12) 0.01934(13) -0.00131(9) 0.00565(10) 0.00256(9)
Br2 0.02005(13) 0.01894(13) 0.01175(12) 0.00262(10) -0.00030(10) 0.00395(10)
Br3 0.01783(13) 0.01170(12) 0.01981(13) -0.00200(10) 0.00494(10) 0.00341(9)
Br4 0.02169(14) 0.02127(14) 0.01259(12) 0.00365(10) 0.00188(10) 0.00639(10)
P1 0.0095(3) 0.0099(3) 0.0118(3) -0.0009(2) 0.0000(2) -0.0003(2)
P2 0.0097(3) 0.0124(3) 0.0120(3) -0.0003(2) 0.0006(2) 0.0001(2)
P3 0.0103(3) 0.0118(3) 0.0124(3) -0.0001(2) 0.0009(2) 0.0009(2)
P4 0.0111(3) 0.0105(3) 0.0125(3) -0.0009(2) 0.0003(2) -0.0003(2)
N1 0.0126(10) 0.0118(10) 0.0103(9) 0.0002(8) 0.0004(8) 0.0019(8)
N2 0.0157(10) 0.0126(11) 0.0129(10) -0.0043(8) -0.0008(8) -0.0021(8)
N3 0.0096(10) 0.0175(11) 0.0150(10) -0.0010(8) 0.0038(8) 0.0000(8)
N4 0.0147(10) 0.0117(10) 0.0098(9) -0.0015(8) 0.0010(8) 0.0030(8)
N5 0.0114(10) 0.0175(11) 0.0154(10) -0.0008(8) 0.0029(8) 0.0008(8)
N6 0.0202(11) 0.0113(11) 0.0137(10) -0.0043(8) 0.0008(9) -0.0019(8)
O1 0.0186(10) 0.0213(10) 0.0124(9) -0.0003(7) -0.0001(7) -0.0010(8)
O2 0.0192(10) 0.0265(11) 0.0118(9) 0.0012(8) 0.0005(7) -0.0028(8)
C1 0.0170(12) 0.0118(12) 0.0105(11) -0.0009(9) -0.0008(9) 0.0019(9)
C2 0.0270(14) 0.0122(12) 0.0132(12) -0.0044(9) 0.0000(10) 0.0019(10)
C3 0.0302(15) 0.0187(14) 0.0124(12) -0.0035(10) 0.0062(11) 0.0065(11)
C4 0.0195(13) 0.0216(14) 0.0167(13) 0.0010(11) 0.0068(10) 0.0065(11)
C5 0.0148(12) 0.0137(12) 0.0127(11) 0.0010(9) 0.0018(9) 0.0021(9)
C6 0.0098(12) 0.0159(13) 0.0230(13) 0.0010(10) -0.0019(10) -0.0014(9)
C7 0.0133(13) 0.0193(15) 0.0362(17) 0.0008(12) 0.0038(11) 0.0041(10)
C8 0.0177(14) 0.0299(17) 0.0280(16) 0.0041(13) -0.0088(12) 0.0008(12)
C9 0.0164(12) 0.0088(12) 0.0151(12) 0.0023(9) 0.0004(9) -0.0012(9)
C10 0.0218(14) 0.0229(15) 0.0176(13) 0.0027(11) 0.0053(11) -0.0024(11)
C11 0.0195(13) 0.0131(13) 0.0206(13) 0.0030(10) -0.0011(10) 0.0018(10)
C12 0.0145(12) 0.0141(13) 0.0180(12) -0.0017(10) -0.0001(10) -0.0041(9)
C13 0.0217(14) 0.0180(14) 0.0191(13) -0.0049(11) -0.0038(11) -0.0020(11)
C14 0.0230(14) 0.0134(13) 0.0207(13) 0.0015(10) -0.0002(11) 0.0004(10)
C15 0.0134(12) 0.0207(14) 0.0160(12) 0.0023(10) -0.0002(10) 0.0013(10)
C16 0.0170(13) 0.0181(14) 0.0264(15) 0.0046(11) -0.0003(11) 0.0034(10)
C17 0.0135(13) 0.0280(16) 0.0249(14) 0.0000(12) -0.0057(11) 0.0004(11)
C18 0.0224(14) 0.0153(13) 0.0195(13) -0.0057(10) -0.0003(11) -0.0052(11)
C19 0.0138(13) 0.0252(15) 0.0229(14) 0.0013(11) 0.0068(10) 0.0003(10)
C20 0.0122(11) 0.0092(12) 0.0182(12) -0.0016(9) 0.0029(9) -0.0015(9)
C21 0.0144(12) 0.0157(13) 0.0122(11) 0.0019(9) 0.0017(9) 0.0042(9)
C22 0.0185(13) 0.0233(15) 0.0179(13) 0.0009(11) 0.0059(10) 0.0076(11)
C23 0.0295(16) 0.0219(15) 0.0147(13) -0.0027(11) 0.0057(11) 0.0106(12)
C24 0.0285(15) 0.0188(14) 0.0131(12) -0.0037(10) 0.0006(11) 0.0050(11)
C25 0.0202(13) 0.0122(12) 0.0100(11) 0.0004(9) -0.0001(9) 0.0032(10)
C26 0.0114(11) 0.0147(13) 0.0210(13) 0.0002(10) -0.0026(10) -0.0020(9)
C27 0.0222(14) 0.0182(14) 0.0203(13) -0.0053(11) -0.0032(11) 0.0002(11)
C28 0.0188(13) 0.0164(14) 0.0233(14) 0.0009(11) 0.0013(11) -0.0018(10)
C29 0.0135(12) 0.0170(13) 0.0151(12) 0.0021(10) 0.0001(9) 0.0031(10)
C30 0.0166(13) 0.0196(14) 0.0257(14) 0.0043(11) -0.0006(11) 0.0048(10)
C31 0.0170(13) 0.0271(16) 0.0248(15) -0.0008(12) -0.0045(11) 0.0015(11)
C32 0.0108(12) 0.0170(14) 0.0280(15) 0.0017(11) -0.0029(10) -0.0025(10)
C33 0.0144(13) 0.0184(15) 0.0447(19) -0.0013(13) 0.0031(12) 0.0035(11)
C34 0.0248(16) 0.0336(18) 0.0290(16) 0.0034(13) -0.0123(13) -0.0001(13)
C35 0.0169(13) 0.0133(13) 0.0169(12) -0.0007(10) 0.0011(10) -0.0008(10)
C36 0.0182(13) 0.0215(15) 0.0203(13) 0.0016(11) 0.0038(11) -0.0028(11)
C37 0.0197(13) 0.0167(14) 0.0192(13) 0.0022(10) -0.0003(10) 0.0020(10)
C38 0.0136(13) 0.0291(16) 0.0239(14) 0.0036(12) 0.0064(11) 0.0014(11)
C39 0.0255(15) 0.0176(14) 0.0201(14) -0.0058(11) 0.0002(11) -0.0054(11)
C40 0.0112(11) 0.0150(13) 0.0166(12) -0.0012(10) 0.0008(9) -0.0004(9)

loop_
_atom_type_symbol
_atom_type_description
_atom_type_scat_dispersion_real
_atom_type_scat_dispersion_imag
_atom_type_scat_source
C C 0.0033 0.0016 'International Tables Vol C Tables 4.2.6.8 and 6.1.1.4'
H H 0.0000 0.0000 'International Tables Vol C Tables 4.2.6.8 and 6.1.1.4'
N N 0.0061 0.0033 'International Tables Vol C Tables 4.2.6.8 and 6.1.1.4'
O O 0.0106 0.0060 'International Tables Vol C Tables 4.2.6.8 and 6.1.1.4'
P P 0.1023 0.0942 'International Tables Vol C Tables 4.2.6.8 and 6.1.1.4'
Br Br -0.2901 2.4595 'International Tables Vol C Tables 4.2.6.8 and 6.1.1.4'
Mo Mo -1.6832 0.6857 'International Tables Vol C Tables 4.2.6.8 and 6.1.1.4'

loop_
_geom_angle_atom_site_label_1
_geom_angle_atom_site_label_2
_geom_angle_atom_site_label_3
_geom_angle
C20 Mo1 N1 113.75(9)
C20 Mo1 P2 78.84(8)
N1 Mo1 P2 71.37(6)
C20 Mo1 P1 82.13(8)
N1 Mo1 P1 73.80(6)
P2 Mo1 P1 128.70(2)
C20 Mo1 Br1 81.83(8)
N1 Mo1 Br1 164.35(5)
P2 Mo1 Br1 112.188(19)
P1 Mo1 Br1 111.547(18)
C20 Mo1 Br2 166.29(8)
N1 Mo1 Br2 79.57(5)
P2 Mo1 Br2 103.695(18)
P1 Mo1 Br2 105.680(18)
Br1 Mo1 Br2 84.791(11)
C40 Mo2 N4 114.16(9)
C40 Mo2 P3 78.68(8)
N4 Mo2 P3 71.30(6)
C40 Mo2 P4 82.34(8)
N4 Mo2 P4 73.77(6)
P3 Mo2 P4 128.33(2)
C40 Mo2 Br3 81.41(8)
N4 Mo2 Br3 164.27(5)
P3 Mo2 Br3 111.690(19)
P4 Mo2 Br3 112.265(19)
C40 Mo2 Br4 165.97(8)
N4 Mo2 Br4 79.74(5)
P3 Mo2 Br4 105.412(19)
P4 Mo2 Br4 104.410(19)
Br3 Mo2 Br4 84.633(11)
N2 P1 C9 101.60(11)
N2 P1 C6 103.73(12)
C9 P1 C6 102.71(12)
N2 P1 Mo1 105.14(8)
C9 P1 Mo1 127.78(9)
C6 P1 Mo1 113.09(9)
N3 P2 C12 105.62(12)
N3 P2 C15 105.24(12)
C12 P2 C15 104.05(12)
N3 P2 Mo1 103.54(8)
C12 P2 Mo1 112.24(9)
C15 P2 Mo1 124.60(9)
N5 P3 C26 105.61(12)
N5 P3 C29 105.26(12)
C26 P3 C29 104.30(12)
N5 P3 Mo2 103.13(8)
C26 P3 Mo2 112.34(9)
C29 P3 Mo2 124.62(9)
N6 P4 C35 101.86(12)
N6 P4 C32 103.87(12)
C35 P4 C32 102.11(13)
N6 P4 Mo2 105.50(8)
C35 P4 Mo2 127.63(9)
C32 P4 Mo2 113.19(9)
C5 N1 C1 117.2(2)
C5 N1 Mo1 120.78(17)
C1 N1 Mo1 121.58(17)
C1 N2 C18 118.6(2)
C1 N2 P1 117.86(17)
C18 N2 P1 122.69(18)
C5 N3 C19 117.9(2)
C5 N3 P2 113.55(17)
C19 N3 P2 125.17(18)
C21 N4 C25 117.9(2)
C21 N4 Mo2 120.19(17)
C25 N4 Mo2 121.50(17)
C21 N5 C38 117.9(2)
C21 N5 P3 113.35(17)
C38 N5 P3 124.96(19)
C25 N6 C39 118.7(2)
C25 N6 P4 117.90(18)
C39 N6 P4 122.77(19)
N1 C1 N2 116.5(2)
N1 C1 C2 122.4(2)
N2 C1 C2 121.1(2)
C3 C2 C1 118.5(3)
C3 C2 H2 120.8
C1 C2 H2 120.8
C4 C3 C2 120.7(2)
C4 C3 H3 119.6
C2 C3 H3 119.6
C3 C4 C5 118.0(3)
C3 C4 H4 121.0
C5 C4 H4 121.0
N1 C5 N3 115.6(2)
N1 C5 C4 123.2(2)
N3 C5 C4 121.2(2)
C8 C6 C7 109.9(2)
C8 C6 P1 113.59(19)
C7 C6 P1 112.41(19)
C8 C6 H6 106.8
C7 C6 H6 106.8
P1 C6 H6 106.8
C6 C7 H7A 109.5
C6 C7 H7B 109.5
H7A C7 H7B 109.5
C6 C7 H7C 109.5
H7A C7 H7C 109.5
H7B C7 H7C 109.5
C6 C8 H8A 109.5
C6 C8 H8B 109.5
H8A C8 H8B 109.5
C6 C8 H8C 109.5
H8A C8 H8C 109.5
H8B C8 H8C 109.5
C11 C9 C10 111.4(2)
C11 C9 P1 109.78(18)
C10 C9 P1 116.18(19)
C11 C9 H9 106.3
C10 C9 H9 106.3
P1 C9 H9 106.3
C9 C10 H10A 109.5
C9 C10 H10B 109.5
H10A C10 H10B 109.5
C9 C10 H10C 109.5
H10A C10 H10C 109.5
H10B C10 H10C 109.5
C9 C11 H11A 109.5
C9 C11 H11B 109.5
H11A C11 H11B 109.5
C9 C11 H11C 109.5
H11A C11 H11C 109.5
H11B C11 H11C 109.5
C14 C12 C13 111.8(2)
C14 C12 P2 112.91(18)
C13 C12 P2 109.39(19)
C14 C12 H12 107.5
C13 C12 H12 107.5
P2 C12 H12 107.5
C12 C13 H13A 109.5
C12 C13 H13B 109.5
H13A C13 H13B 109.5
C12 C13 H13C 109.5
H13A C13 H13C 109.5
H13B C13 H13C 109.5
C12 C14 H14A 109.5
C12 C14 H14B 109.5
H14A C14 H14B 109.5
C12 C14 H14C 109.5
H14A C14 H14C 109.5
H14B C14 H14C 109.5
C17 C15 C16 110.1(2)
C17 C15 P2 114.70(19)
C16 C15 P2 109.28(19)
C17 C15 H15 107.5
C16 C15 H15 107.5
P2 C15 H15 107.5
C15 C16 H16A 109.5
C15 C16 H16B 109.5
H16A C16 H16B 109.5
C15 C16 H16C 109.5
H16A C16 H16C 109.5
H16B C16 H16C 109.5
C15 C17 H17A 109.5
C15 C17 H17B 109.5
H17A C17 H17B 109.5
C15 C17 H17C 109.5
H17A C17 H17C 109.5
H17B C17 H17C 109.5
N2 C18 H18A 109.5
N2 C18 H18B 109.5
H18A C18 H18B 109.5
N2 C18 H18C 109.5
H18A C18 H18C 109.5
H18B C18 H18C 109.5
N3 C19 H19A 109.5
N3 C19 H19B 109.5
H19A C19 H19B 109.5
N3 C19 H19C 109.5
H19A C19 H19C 109.5
H19B C19 H19C 109.5
O1 C20 Mo1 175.8(2)
N4 C21 N5 115.7(2)
N4 C21 C22 122.8(3)
N5 C21 C22 121.5(2)
C23 C22 C21 118.0(3)
C23 C22 H22 121.0
C21 C22 H22 121.0
C24 C23 C22 120.8(3)
C24 C23 H23 119.6
C22 C23 H23 119.6
C23 C24 C25 118.6(3)
C23 C24 H24 120.7
C25 C24 H24 120.7
N4 C25 N6 116.8(2)
N4 C25 C24 121.9(3)
N6 C25 C24 121.4(2)
C27 C26 C28 112.1(2)
C27 C26 P3 109.85(19)
C28 C26 P3 112.40(18)
C27 C26 H26 107.4
C28 C26 H26 107.4
P3 C26 H26 107.4
C26 C27 H27A 109.5
C26 C27 H27B 109.5
H27A C27 H27B 109.5
C26 C27 H27C 109.5
H27A C27 H27C 109.5
H27B C27 H27C 109.5
C26 C28 H28A 109.5
C26 C28 H28B 109.5
H28A C28 H28B 109.5
C26 C28 H28C 109.5
H28A C28 H28C 109.5
H28B C28 H28C 109.5
C31 C29 C30 109.8(2)
C31 C29 P3 115.52(19)
C30 C29 P3 109.82(18)
C31 C29 H29 107.1
C30 C29 H29 107.1
P3 C29 H29 107.1
C29 C30 H30A 109.5
C29 C30 H30B 109.5
H30A C30 H30B 109.5
C29 C30 H30C 109.5
H30A C30 H30C 109.5
H30B C30 H30C 109.5
C29 C31 H31A 109.5
C29 C31 H31B 109.5
H31A C31 H31B 109.5
C29 C31 H31C 109.5
H31A C31 H31C 109.5
H31B C31 H31C 109.5
C34 C32 C33 110.0(2)
C34 C32 P4 113.7(2)
C33 C32 P4 112.18(19)
C34 C32 H32 106.9
C33 C32 H32 106.9
P4 C32 H32 106.9
C32 C33 H33A 109.5
C32 C33 H33B 109.5
H33A C33 H33B 109.5
C32 C33 H33C 109.5
H33A C33 H33C 109.5
H33B C33 H33C 109.5
C32 C34 H34A 109.5
C32 C34 H34B 109.5
H34A C34 H34B 109.5
C32 C34 H34C 109.5
H34A C34 H34C 109.5
H34B C34 H34C 109.5
C37 C35 C36 111.4(2)
C37 C35 P4 110.14(18)
C36 C35 P4 115.42(19)
C37 C35 H35 106.4
C36 C35 H35 106.4
P4 C35 H35 106.4
C35 C36 H36A 109.5
C35 C36 H36B 109.5
H36A C36 H36B 109.5
C35 C36 H36C 109.5
H36A C36 H36C 109.5
H36B C36 H36C 109.5
C35 C37 H37A 109.5
C35 C37 H37B 109.5
H37A C37 H37B 109.5
C35 C37 H37C 109.5
H37A C37 H37C 109.5
H37B C37 H37C 109.5
N5 C38 H38A 109.5
N5 C38 H38B 109.5
H38A C38 H38B 109.5
N5 C38 H38C 109.5
H38A C38 H38C 109.5
H38B C38 H38C 109.5
N6 C39 H39A 109.5
N6 C39 H39B 109.5
H39A C39 H39B 109.5
N6 C39 H39C 109.5
H39A C39 H39C 109.5
H39B C39 H39C 109.5
O2 C40 Mo2 175.4(2)

loop_
_geom_bond_atom_site_label_1
_geom_bond_atom_site_label_2
_geom_bond_distance
Mo1 C20 1.923(3)
Mo1 N1 2.289(2)
Mo1 P2 2.3736(7)
Mo1 P1 2.3766(7)
Mo1 Br1 2.5599(3)
Mo1 Br2 2.6282(3)
Mo2 C40 1.921(3)
Mo2 N4 2.293(2)
Mo2 P3 2.3744(7)
Mo2 P4 2.3746(7)
Mo2 Br3 2.5573(3)
Mo2 Br4 2.6276(3)
P1 N2 1.708(2)
P1 C9 1.848(3)
P1 C6 1.853(3)
P2 N3 1.709(2)
P2 C12 1.838(3)
P2 C15 1.850(3)
P3 N5 1.707(2)
P3 C26 1.835(3)
P3 C29 1.849(3)
P4 N6 1.707(2)
P4 C35 1.851(3)
P4 C32 1.855(3)
N1 C5 1.361(3)
N1 C1 1.364(3)
N2 C1 1.374(3)
N2 C18 1.476(3)
N3 C5 1.389(3)
N3 C19 1.468(3)
N4 C21 1.363(3)
N4 C25 1.364(3)
N5 C21 1.389(3)
N5 C38 1.465(3)
N6 C25 1.369(3)
N6 C39 1.474(3)
O1 C20 1.162(3)
O2 C40 1.169(3)
C1 C2 1.399(3)
C2 C3 1.377(4)
C2 H2 0.9500
C3 C4 1.377(4)
C3 H3 0.9500
C4 C5 1.395(4)
C4 H4 0.9500
C6 C8 1.528(4)
C6 C7 1.536(4)
C6 H6 1.0000
C7 H7A 0.9800
C7 H7B 0.9800
C7 H7C 0.9800
C8 H8A 0.9800
C8 H8B 0.9800
C8 H8C 0.9800
C9 C11 1.529(4)
C9 C10 1.530(4)
C9 H9 1.0000
C10 H10A 0.9800
C10 H10B 0.9800
C10 H10C 0.9800
C11 H11A 0.9800
C11 H11B 0.9800
C11 H11C 0.9800
C12 C14 1.523(4)
C12 C13 1.530(4)
C12 H12 1.0000
C13 H13A 0.9800
C13 H13B 0.9800
C13 H13C 0.9800
C14 H14A 0.9800
C14 H14B 0.9800
C14 H14C 0.9800
C15 C17 1.536(4)
C15 C16 1.536(4)
C15 H15 1.0000
C16 H16A 0.9800
C16 H16B 0.9800
C16 H16C 0.9800
C17 H17A 0.9800
C17 H17B 0.9800
C17 H17C 0.9800
C18 H18A 0.9800
C18 H18B 0.9800
C18 H18C 0.9800
C19 H19A 0.9800
C19 H19B 0.9800
C19 H19C 0.9800
C21 C22 1.393(4)
C22 C23 1.385(4)
C22 H22 0.9500
C23 C24 1.374(4)
C23 H23 0.9500
C24 C25 1.403(4)
C24 H24 0.9500
C26 C27 1.529(4)
C26 C28 1.533(4)
C26 H26 1.0000
C27 H27A 0.9800
C27 H27B 0.9800
C27 H27C 0.9800
C28 H28A 0.9800
C28 H28B 0.9800
C28 H28C 0.9800
C29 C31 1.531(4)
C29 C30 1.531(4)
C29 H29 1.0000
C30 H30A 0.9800
C30 H30B 0.9800
C30 H30C 0.9800
C31 H31A 0.9800
C31 H31B 0.9800
C31 H31C 0.9800
C32 C34 1.528(4)
C32 C33 1.542(4)
C32 H32 1.0000
C33 H33A 0.9800
C33 H33B 0.9800
C33 H33C 0.9800
C34 H34A 0.9800
C34 H34B 0.9800
C34 H34C 0.9800
C35 C37 1.524(4)
C35 C36 1.530(4)
C35 H35 1.0000
C36 H36A 0.9800
C36 H36B 0.9800
C36 H36C 0.9800
C37 H37A 0.9800
C37 H37B 0.9800
C37 H37C 0.9800
C38 H38A 0.9800
C38 H38B 0.9800
C38 H38C 0.9800
C39 H39A 0.9800
C39 H39B 0.9800
C39 H39C 0.9800

loop_
_geom_torsion_atom_site_label_1
_geom_torsion_atom_site_label_2
_geom_torsion_atom_site_label_3
_geom_torsion_atom_site_label_4
_geom_torsion
C20 Mo1 P1 N2 -135.39(11)
N1 Mo1 P1 N2 -17.77(10)
P2 Mo1 P1 N2 -66.55(9)
Br1 Mo1 P1 N2 146.67(8)
Br2 Mo1 P1 N2 56.13(8)
C20 Mo1 P1 C9 -17.15(13)
N1 Mo1 P1 C9 100.47(12)
P2 Mo1 P1 C9 51.69(11)
Br1 Mo1 P1 C9 -95.09(11)
Br2 Mo1 P1 C9 174.37(11)
C20 Mo1 P1 C6 112.12(12)
N1 Mo1 P1 C6 -130.26(11)
P2 Mo1 P1 C6 -179.05(10)
Br1 Mo1 P1 C6 34.18(10)
Br2 Mo1 P1 C6 -56.36(10)
C20 Mo1 P2 N3 150.36(11)
N1 Mo1 P2 N3 30.38(10)
P1 Mo1 P2 N3 80.04(9)
Br1 Mo1 P2 N3 -133.35(8)
Br2 Mo1 P2 N3 -43.44(8)
C20 Mo1 P2 C12 -96.21(12)
N1 Mo1 P2 C12 143.81(11)
P1 Mo1 P2 C12 -166.53(9)
Br1 Mo1 P2 C12 -19.92(10)
Br2 Mo1 P2 C12 69.99(9)
C20 Mo1 P2 C15 30.72(13)
N1 Mo1 P2 C15 -89.27(12)
P1 Mo1 P2 C15 -39.60(12)
Br1 Mo1 P2 C15 107.01(11)
Br2 Mo1 P2 C15 -163.08(11)
C40 Mo2 P3 N5 -152.03(12)
N4 Mo2 P3 N5 -31.48(10)
P4 Mo2 P3 N5 -81.40(9)
Br3 Mo2 P3 N5 132.06(8)
Br4 Mo2 P3 N5 41.76(8)
C40 Mo2 P3 C26 94.72(13)
N4 Mo2 P3 C26 -144.72(11)
P4 Mo2 P3 C26 165.36(10)
Br3 Mo2 P3 C26 18.82(10)
Br4 Mo2 P3 C26 -71.48(10)
C40 Mo2 P3 C29 -32.73(13)
N4 Mo2 P3 C29 87.82(12)
P4 Mo2 P3 C29 37.90(11)
Br3 Mo2 P3 C29 -108.64(11)
Br4 Mo2 P3 C29 161.06(11)
C40 Mo2 P4 N6 134.78(11)
N4 Mo2 P4 N6 16.79(10)
P3 Mo2 P4 N6 65.80(9)
Br3 Mo2 P4 N6 -147.81(8)
Br4 Mo2 P4 N6 -57.76(8)
C40 Mo2 P4 C35 15.90(13)
N4 Mo2 P4 C35 -102.09(12)
P3 Mo2 P4 C35 -53.08(12)
Br3 Mo2 P4 C35 93.31(11)
Br4 Mo2 P4 C35 -176.64(11)
C40 Mo2 P4 C32 -112.31(13)
N4 Mo2 P4 C32 129.70(12)
P3 Mo2 P4 C32 178.72(10)
Br3 Mo2 P4 C32 -34.90(11)
Br4 Mo2 P4 C32 55.15(10)
C20 Mo1 N1 C5 -96.4(2)
P2 Mo1 N1 C5 -28.16(17)
P1 Mo1 N1 C5 -169.88(19)
Br1 Mo1 N1 C5 77.7(3)
Br2 Mo1 N1 C5 80.27(18)
C20 Mo1 N1 C1 91.8(2)
P2 Mo1 N1 C1 160.00(19)
P1 Mo1 N1 C1 18.28(17)
Br1 Mo1 N1 C1 -94.1(3)
Br2 Mo1 N1 C1 -91.57(18)
C9 P1 N2 C1 -113.5(2)
C6 P1 N2 C1 140.2(2)
Mo1 P1 N2 C1 21.2(2)
C9 P1 N2 C18 56.0(2)
C6 P1 N2 C18 -50.3(2)
Mo1 P1 N2 C18 -169.30(19)
C12 P2 N3 C5 -156.35(18)
C15 P2 N3 C5 93.9(2)
Mo1 P2 N3 C5 -38.22(19)
C12 P2 N3 C19 44.9(2)
C15 P2 N3 C19 -64.9(2)
Mo1 P2 N3 C19 163.0(2)
C40 Mo2 N4 C21 96.6(2)
P3 Mo2 N4 C21 28.88(17)
P4 Mo2 N4 C21 170.19(19)
Br3 Mo2 N4 C21 -74.9(3)
Br4 Mo2 N4 C21 -81.39(18)
C40 Mo2 N4 C25 -90.9(2)
P3 Mo2 N4 C25 -158.59(19)
P4 Mo2 N4 C25 -17.29(17)
Br3 Mo2 N4 C25 97.7(3)
Br4 Mo2 N4 C25 91.14(18)
C26 P3 N5 C21 157.80(18)
C29 P3 N5 C21 -92.2(2)
Mo2 P3 N5 C21 39.73(19)
C26 P3 N5 C38 -44.7(2)
C29 P3 N5 C38 65.3(2)
Mo2 P3 N5 C38 -162.8(2)
C35 P4 N6 C25 114.9(2)
C32 P4 N6 C25 -139.3(2)
Mo2 P4 N6 C25 -20.0(2)
C35 P4 N6 C39 -56.2(2)
C32 P4 N6 C39 49.6(2)
Mo2 P4 N6 C39 168.95(19)
C5 N1 C1 N2 176.9(2)
Mo1 N1 C1 N2 -11.0(3)
C5 N1 C1 C2 -2.0(4)
Mo1 N1 C1 C2 170.11(19)
C18 N2 C1 N1 -178.4(2)
P1 N2 C1 N1 -8.4(3)
C18 N2 C1 C2 0.5(4)
P1 N2 C1 C2 170.5(2)
N1 C1 C2 C3 0.4(4)
N2 C1 C2 C3 -178.4(2)
C1 C2 C3 C4 0.4(4)
C2 C3 C4 C5 0.4(4)
C1 N1 C5 N3 -174.7(2)
Mo1 N1 C5 N3 13.1(3)
C1 N1 C5 C4 2.9(4)
Mo1 N1 C5 C4 -169.3(2)
C19 N3 C5 N1 179.3(2)
P2 N3 C5 N1 18.9(3)
C19 N3 C5 C4 1.6(4)
P2 N3 C5 C4 -158.8(2)
C3 C4 C5 N1 -2.1(4)
C3 C4 C5 N3 175.4(2)
N2 P1 C6 C8 -45.1(2)
C9 P1 C6 C8 -150.6(2)
Mo1 P1 C6 C8 68.2(2)
N2 P1 C6 C7 -170.71(19)
C9 P1 C6 C7 83.8(2)
Mo1 P1 C6 C7 -57.4(2)
N2 P1 C9 C11 67.7(2)
C6 P1 C9 C11 174.80(18)
Mo1 P1 C9 C11 -52.1(2)
N2 P1 C9 C10 -164.8(2)
C6 P1 C9 C10 -57.6(2)
Mo1 P1 C9 C10 75.5(2)
N3 P2 C12 C14 60.3(2)
C15 P2 C12 C14 170.87(19)
Mo1 P2 C12 C14 -51.8(2)
N3 P2 C12 C13 -174.51(18)
C15 P2 C12 C13 -63.9(2)
Mo1 P2 C12 C13 73.35(19)
N3 P2 C15 C17 71.7(2)
C12 P2 C15 C17 -39.2(2)
Mo1 P2 C15 C17 -169.48(16)
N3 P2 C15 C16 -52.5(2)
C12 P2 C15 C16 -163.32(19)
Mo1 P2 C15 C16 66.4(2)
C25 N4 C21 N5 174.1(2)
Mo2 N4 C21 N5 -13.1(3)
C25 N4 C21 C22 -3.5(4)
Mo2 N4 C21 C22 169.3(2)
C38 N5 C21 N4 -179.0(2)
P3 N5 C21 N4 -19.9(3)
C38 N5 C21 C22 -1.4(4)
P3 N5 C21 C22 157.8(2)
N4 C21 C22 C23 2.8(4)
N5 C21 C22 C23 -174.6(2)
C21 C22 C23 C24 -0.8(4)
C22 C23 C24 C25 -0.5(4)
C21 N4 C25 N6 -176.8(2)
Mo2 N4 C25 N6 10.5(3)
C21 N4 C25 C24 2.1(4)
Mo2 N4 C25 C24 -170.55(19)
C39 N6 C25 N4 179.3(2)
P4 N6 C25 N4 7.8(3)
C39 N6 C25 C24 0.3(4)
P4 N6 C25 C24 -171.1(2)
C23 C24 C25 N4 -0.2(4)
C23 C24 C25 N6 178.7(3)
N5 P3 C26 C27 174.47(18)
C29 P3 C26 C27 63.8(2)
Mo2 P3 C26 C27 -73.82(19)
N5 P3 C26 C28 -60.0(2)
C29 P3 C26 C28 -170.63(19)
Mo2 P3 C26 C28 51.8(2)
N5 P3 C29 C31 -71.3(2)
C26 P3 C29 C31 39.6(2)
Mo2 P3 C29 C31 170.37(16)
N5 P3 C29 C30 53.5(2)
C26 P3 C29 C30 164.41(19)
Mo2 P3 C29 C30 -64.8(2)
N6 P4 C32 C34 43.1(2)
C35 P4 C32 C34 148.7(2)
Mo2 P4 C32 C34 -70.8(2)
N6 P4 C32 C33 168.7(2)
C35 P4 C32 C33 -85.7(2)
Mo2 P4 C32 C33 54.8(2)
N6 P4 C35 C37 -67.1(2)
C32 P4 C35 C37 -174.33(19)
Mo2 P4 C35 C37 53.3(2)
N6 P4 C35 C36 165.6(2)
C32 P4 C35 C36 58.4(2)
Mo2 P4 C35 C36 -73.9(2)
